data_1536283
loop_
_publ_author_name
'Ju Jing'
'Lin Jianhua'
'Li Guobao'
'Yang Tao'
'Loong Chun-K'
'Liao Fuhui'
'Li Hongmei'
'You Liping'

_publ_section_title
;
 Aluminoborate-based molecular sieves with 18-octahedral-atom tunnels
;
_journal_name_full 'Angew. Chem. Int. ed.'
_journal_page_first 5607
_journal_page_last 5610
_journal_volume 42
_journal_year 2003
_chemical_formula_sum 'Al3 B6 H9 O17.847'
_chemical_name_systematic 'H5 Al3 (B6 O12) O1.847 (O H)4'
_space_group_IT_number 148
_symmetry_space_group_name_Hall '-R 3'
_symmetry_space_group_name_H-M 'R -3 :H'
_cell_angle_alpha 90
_cell_angle_beta 90
_cell_angle_gamma 120
_cell_formula_units_Z 9
_cell_length_a 22.03814
_cell_length_b 22.03814
_cell_length_c 7.02613
_cell_volume 2955.267
_citation_journal_id_ASTM ACIEF5
_cod_data_source_file JuJing_ACIEF5_2003_1095.cif
_cod_data_source_block H9Al3B6O17.847
_cod_original_formula_sum 'H9 Al3 B6 O17.847'
_cod_database_code 1536283

loop_
_symmetry_equiv_pos_as_xyz
x,y,z
-y,x-y,z
-x+y,-x,z
-x,-y,-z
y,-x+y,-z
x-y,x,-z
x+2/3,y+1/3,z+1/3
-y+2/3,x-y+1/3,z+1/3
-x+y+2/3,-x+1/3,z+1/3
-x+2/3,-y+1/3,-z+1/3
y+2/3,-x+y+1/3,-z+1/3
x-y+2/3,x+1/3,-z+1/3
x+1/3,y+2/3,z+2/3
-y+1/3,x-y+2/3,z+2/3
-x+y+1/3,-x+2/3,z+2/3
-x+1/3,-y+2/3,-z+2/3
y+1/3,-x+y+2/3,-z+2/3
x-y+1/3,x+2/3,-z+2/3

loop_
_atom_site_label
_atom_site_type_symbol
_atom_site_fract_x
_atom_site_fract_y
_atom_site_fract_z
_atom_site_occupancy
_atom_site_U_iso_or_equiv
O8 O-2 0.0123 0.57553 0.3819 1 0.0
B1 B+3 0.49067 0.1106 0.277 1 0.0
Al1 Al+3 0.34996 0.04835 0.0782 1 0.0
O10 O-2 -0.0445 0.0355 0.6719 0.75691 0.0
B2 B+3 0.07867 0.51747 0.1581 1 0.0
O7 O-2 0.01916 0.64675 0.1319 1 0.0
O2 O-2 0.41739 0.0666 0.2639 1 0.0
O4 O-2 0.06396 0.5682 0.0964 1 0.0
O5 O-2 0.11081 0.49229 0.0411 1 0.0
O6 O-2 0.06206 0.49167 0.3326 1 0.0
O3 O-2 0.52151 0.1824 0.2316 1 0.0
O1 O-2 0.53311 0.0828 0.3355 1 0.0
B3 B+3 0.03183 0.59641 0.2045 1 0.0
O9 O-2 0 0 0 1 0.0
Al2 Al+3 0.5 0 0.5 1 0.0
